data_7705210
loop_
_publ_author_name
'Du, Yi'
'Yang, Huayong'
'Liu, Ruijuan'
'Shao, Caiyun'
'Yang, Lirong'

_publ_section_title
;
 A multi-responsive chemosensor for highly sensitive and selective
 detection of Fe<sup>3+</sup>, Cu<sup>2+</sup>,
 Cr<sub>2</sub>O<sub>7</sub><sup>2-</sup> and nitrobenzene based on a
 luminescent lanthanide metal-organic framework.
;
_journal_issue 37
_journal_name_full 'Dalton transactions (Cambridge, England : 2003)'
_journal_page_first 13003
_journal_page_last 13016
_journal_paper_doi 10.1039/d0dt02120b
_journal_volume 49
_journal_year 2020
_chemical_formula_moiety 'C16 H10 O11 Pr, C9 H8 N2'
_chemical_formula_sum 'C25 H18 N2 O11 Pr'
_chemical_formula_weight 663.32
_space_group_crystal_system monoclinic
_space_group_IT_number 14
_space_group_name_Hall '-P 2ybc'
_space_group_name_H-M_alt 'P 1 21/c 1'
_atom_sites_solution_hydrogens mixed
_atom_sites_solution_primary dual
_audit_creation_date 2020-08-14
_audit_creation_method
;
Olex2 1.2
(compiled 2018.05.29 svn.r3508 for OlexSys, GUI svn.r5506)
;
_audit_update_record
;
2020-08-14 deposited with the CCDC.	2020-08-19 downloaded from the CCDC.
;
_cell_angle_alpha 90
_cell_angle_beta 114.725(4)
_cell_angle_gamma 90
_cell_formula_units_Z 4
_cell_length_a 16.097(5)
_cell_length_b 8.503(3)
_cell_length_c 19.088(6)
_cell_measurement_reflns_used 9897
_cell_measurement_temperature 296(2)
_cell_measurement_theta_max 28.61
_cell_measurement_theta_min 2.67
_cell_volume 2373.1(13)
_computing_cell_refinement 'APEX 2'
_computing_data_collection 'APEX 2 (Bruker, 2009)'
_computing_data_reduction 'SAINT (Bruker, 2009)'
_computing_molecular_graphics 'Olex2 (Dolomanov et al., 2009)'
_computing_publication_material 'Olex2 (Dolomanov et al., 2009)'
_computing_structure_refinement 'ShelXL (Sheldrick, 2015)'
_computing_structure_solution 'ShelXT (Sheldrick, 2015)'
_diffrn_ambient_temperature 296.15
_diffrn_measured_fraction_theta_full 0.995
_diffrn_measured_fraction_theta_max 0.968
_diffrn_measurement_device_type 'Bruker Smart APEX II CCD area detector'
_diffrn_measurement_method '\f and \w scans'
_diffrn_radiation_type MoK\a
_diffrn_radiation_wavelength 0.71073
_diffrn_reflns_av_R_equivalents 0.0367
_diffrn_reflns_av_unetI/netI 0.0474
_diffrn_reflns_Laue_measured_fraction_full 0.995
_diffrn_reflns_Laue_measured_fraction_max 0.968
_diffrn_reflns_limit_h_max 16
_diffrn_reflns_limit_h_min -21
_diffrn_reflns_limit_k_max 10
_diffrn_reflns_limit_k_min -11
_diffrn_reflns_limit_l_max 25
_diffrn_reflns_limit_l_min -22
_diffrn_reflns_number 14902
_diffrn_reflns_point_group_measured_fraction_full 0.995
_diffrn_reflns_point_group_measured_fraction_max 0.968
_diffrn_reflns_theta_full 25.242
_diffrn_reflns_theta_max 28.614
_diffrn_reflns_theta_min 2.173
_diffrn_standards_number 0
_exptl_absorpt_coefficient_mu 2.123
_exptl_absorpt_correction_T_max 0.7457
_exptl_absorpt_correction_T_min 0.4698
_exptl_absorpt_correction_type multi-scan
_exptl_absorpt_process_details
'SADABS-2016/2 (Bruker,2016/2) was used for absorption correction. wR2(int) was 0.1174 before and 0.0567 after correction. The Ratio of minimum to maximum transmission is 0.6300. The \l/2 correction factor is Not present.'
_exptl_crystal_colour colourless
_exptl_crystal_colour_primary colourless
_exptl_crystal_density_diffrn 1.857
_exptl_crystal_description block
_exptl_crystal_F_000 1316
_exptl_crystal_size_max 0.36
_exptl_crystal_size_mid 0.23
_exptl_crystal_size_min 0.07
_refine_diff_density_max 0.775
_refine_diff_density_min -0.723
_refine_diff_density_rms 0.099
_refine_ls_extinction_method none
_refine_ls_goodness_of_fit_ref 1.043
_refine_ls_hydrogen_treatment constr
_refine_ls_matrix_type full
_refine_ls_number_parameters 352
_refine_ls_number_reflns 5894
_refine_ls_number_restraints 0
_refine_ls_restrained_S_all 1.043
_refine_ls_R_factor_all 0.0279
_refine_ls_R_factor_gt 0.0254
_refine_ls_shift/su_max 0.001
_refine_ls_shift/su_mean 0.000
_refine_ls_structure_factor_coef Fsqd
_refine_ls_weighting_details 'w=1/[\s^2^(Fo^2^)+(0.0223P)^2^+1.3097P] where P=(Fo^2^+2Fc^2^)/3'
_refine_ls_weighting_scheme calc
_refine_ls_wR_factor_gt 0.0657
_refine_ls_wR_factor_ref 0.0673
_reflns_Friedel_coverage 0.000
_reflns_number_gt 5426
_reflns_number_total 5894
_reflns_threshold_expression 'I > 2\s(I)'
_cod_data_source_file d0dt02120b2.cif
_cod_data_source_block 10671
_cod_depositor_comments 'Adding full bibliography for 7705210--7705215.cif.'
_cod_original_cell_volume 2373.2(13)
_cod_database_code 7705210
_shelx_shelxl_version_number 2018/3
_shelx_space_group_comment
;
The symmetry employed for this shelxl refinement is uniquely defined
by the following loop, which should always be used as a source of
symmetry information in preference to the above space-group names.
They are only intended as comments.
;
_shelx_estimated_absorpt_t_max 0.866
_shelx_estimated_absorpt_t_min 0.515
_olex2_refinement_description
;
1. Fixed Uiso
 At 1.2 times of:
  All C(H) groups, All N(H) groups, All O(H,H) groups
2.a Riding coordinates:
 O1W(H1WA,H1WB), O2W(H2WA,H2WB)
2.b Aromatic/amide H refined with riding coordinates:
 N2(H2), C3(H3), C5(H5), C6(H6), C11(H11), C12(H12), C13(H13), C17(H17),
 C18(H18), C20(H20), C21(H21), C23(H23), C24(H24), C25(H25)
;
_olex2_submission_special_instructions 'No special instructions were received'

loop_
_space_group_symop_operation_xyz
'x, y, z'
'-x, y+1/2, -z+1/2'
'-x, -y, -z'
'x, -y-1/2, z-1/2'

loop_
_atom_site_label
_atom_site_type_symbol
_atom_site_fract_x
_atom_site_fract_y
_atom_site_fract_z
_atom_site_U_iso_or_equiv
_atom_site_adp_type
_atom_site_occupancy
_atom_site_site_symmetry_order
_atom_site_calc_flag
_atom_site_refinement_flags_posn
_atom_site_refinement_flags_adp
_atom_site_refinement_flags_occupancy
_atom_site_disorder_assembly
_atom_site_disorder_group
Pr1 Pr 0.86592(2) 0.08878(2) 0.96316(2) 0.01377(5) Uani 1 1 d . . . . .
N1 N 0.48996(15) 0.4402(3) 0.73876(12) 0.0296(5) Uani 1 1 d . . . . .
N2 N 0.44791(15) 0.4755(3) 0.61778(12) 0.0323(5) Uani 1 1 d . . . . .
H2 H 0.415784 0.502143 0.570616 0.039 Uiso 1 1 calc R . . . .
O1 O 0.73472(11) 0.10934(17) 1.18389(9) 0.0187(3) Uani 1 1 d . . . . .
O2 O 0.77382(11) -0.12530(19) 0.88921(9) 0.0223(3) Uani 1 1 d . . . . .
O3 O 0.80805(14) -0.3512(2) 0.95203(10) 0.0338(4) Uani 1 1 d . . . . .
O4 O 0.96663(10) -0.13528(18) 0.95115(8) 0.0182(3) Uani 1 1 d . . . . .
O5 O 0.93768(11) 0.1896(2) 1.09901(9) 0.0249(4) Uani 1 1 d . . . . .
O6 O 0.90911(12) 0.1398(2) 0.85507(9) 0.0281(4) Uani 1 1 d . . . . .
O7 O 0.76550(12) 0.1949(2) 0.82558(9) 0.0260(4) Uani 1 1 d . . . . .
O8 O 0.73222(11) 0.1544(2) 0.97589(9) 0.0261(4) Uani 1 1 d . . . . .
O9 O 0.63288(14) 0.0943(3) 1.02251(12) 0.0384(6) Uani 1 1 d . . . . .
O1W O 0.90305(15) 0.3817(2) 0.96240(11) 0.0353(4) Uani 1 1 d . . . . .
H1WA H 0.871884 0.458683 0.966763 0.042 Uiso 1 1 d R . . . .
H1WB H 0.915304 0.406163 0.924593 0.042 Uiso 1 1 d R . . . .
O2W O 0.88754(15) -0.1235(2) 1.06228(11) 0.0334(4) Uani 1 1 d . . . . .
H2WA H 0.936810 -0.153736 1.099084 0.040 Uiso 1 1 d R . . . .
H2WB H 0.865020 -0.206586 1.036594 0.040 Uiso 1 1 d R . . . .
C1 C 0.80269(15) -0.2636(3) 0.89853(13) 0.0202(4) Uani 1 1 d . . . . .
C2 C 0.83185(15) -0.3319(2) 0.83992(12) 0.0160(4) Uani 1 1 d . . . . .
C3 C 0.77202(16) -0.4322(3) 0.78539(13) 0.0191(4) Uani 1 1 d . . . . .
H3 H 0.713336 -0.446404 0.782385 0.023 Uiso 1 1 calc R . . . .
C4 C 0.79869(15) 0.0115(2) 1.23544(11) 0.0162(4) Uani 1 1 d . . . . .
C5 C 0.88377(16) -0.4899(3) 0.73722(13) 0.0226(5) Uani 1 1 d . . . . .
H5 H 0.901285 -0.543556 0.703111 0.027 Uiso 1 1 calc R . . . .
C6 C 0.94291(17) -0.3872(3) 0.79054(14) 0.0220(5) Uani 1 1 d . . . . .
H6 H 1.000719 -0.370835 0.791959 0.026 Uiso 1 1 calc R . . . .
C7 C 0.91781(15) -0.3076(2) 0.84231(12) 0.0161(4) Uani 1 1 d . . . . .
C8 C 0.98590(15) -0.2036(2) 0.90052(12) 0.0166(4) Uani 1 1 d . . . . .
C9 C 0.82855(16) 0.1644(3) 0.80608(12) 0.0209(4) Uani 1 1 d . . . . .
C10 C 0.80919(16) 0.3577(3) 1.22323(12) 0.0198(4) Uani 1 1 d . . . . .
C11 C 0.8359(2) 0.4988(3) 1.20325(15) 0.0294(5) Uani 1 1 d . . . . .
H11 H 0.866731 0.572357 1.241383 0.035 Uiso 1 1 calc R . . . .
C12 C 0.8176(2) 0.5319(3) 1.12759(15) 0.0328(6) Uani 1 1 d . . . . .
H12 H 0.833949 0.628572 1.114337 0.039 Uiso 1 1 calc R . . . .
C13 C 0.77512(19) 0.4216(3) 1.07232(14) 0.0253(5) Uani 1 1 d . . . . .
H13 H 0.764858 0.442600 1.021539 0.030 Uiso 1 1 calc R . . . .
C14 C 0.74705(15) 0.2798(3) 1.08980(12) 0.0176(4) Uani 1 1 d . . . . .
C15 C 0.76438(14) 0.2491(2) 1.16604(11) 0.0156(4) Uani 1 1 d . . . . .
C16 C 0.70027(15) 0.1659(3) 1.02592(12) 0.0209(4) Uani 1 1 d . . . . .
C17 C 0.4217(3) 0.4056(6) 0.8284(2) 0.0738(16) Uani 1 1 d . . . . .
H17 H 0.370765 0.360164 0.789323 0.089 Uiso 1 1 calc R . . . .
C18 C 0.4251(3) 0.4239(6) 0.9016(2) 0.0830(18) Uani 1 1 d . . . . .
H18 H 0.375706 0.390184 0.910923 0.100 Uiso 1 1 calc R . . . .
C19 C 0.4984(2) 0.4896(4) 0.96054(15) 0.0395(7) Uani 1 1 d . . . . .
C20 C 0.5680(2) 0.5421(4) 0.94370(16) 0.0451(7) Uani 1 1 d . . . . .
H20 H 0.617983 0.591455 0.981963 0.054 Uiso 1 1 calc R . . . .
C21 C 0.5661(2) 0.5238(5) 0.87141(16) 0.0458(8) Uani 1 1 d . . . . .
H21 H 0.614864 0.558921 0.861562 0.055 Uiso 1 1 calc R . . . .
C22 C 0.49290(18) 0.4543(4) 0.81431(14) 0.0325(6) Uani 1 1 d . . . . .
C23 C 0.55838(18) 0.3831(3) 0.72062(15) 0.0289(5) Uani 1 1 d . . . . .
H23 H 0.612879 0.337241 0.754435 0.035 Uiso 1 1 calc R . . . .
C24 C 0.53147(19) 0.4064(3) 0.64476(16) 0.0322(6) Uani 1 1 d . . . . .
H24 H 0.563991 0.380050 0.616038 0.039 Uiso 1 1 calc R . . . .
C25 C 0.42390(18) 0.4954(4) 0.67456(15) 0.0341(6) Uani 1 1 d . . . . .
H25 H 0.369552 0.540632 0.670693 0.041 Uiso 1 1 calc R . . . .

loop_
_atom_site_aniso_label
_atom_site_aniso_U_11
_atom_site_aniso_U_22
_atom_site_aniso_U_33
_atom_site_aniso_U_23
_atom_site_aniso_U_13
_atom_site_aniso_U_12
Pr1 0.01429(8) 0.01461(7) 0.01165(7) -0.00131(3) 0.00467(5) 0.00018(4)
N1 0.0211(11) 0.0449(13) 0.0209(10) 0.0026(9) 0.0068(9) 0.0023(9)
N2 0.0245(11) 0.0469(14) 0.0201(10) 0.0037(9) 0.0042(8) 0.0040(10)
O1 0.0168(8) 0.0170(7) 0.0172(7) 0.0070(6) 0.0020(6) -0.0009(6)
O2 0.0188(8) 0.0206(8) 0.0251(8) -0.0072(6) 0.0067(7) 0.0010(6)
O3 0.0614(13) 0.0219(9) 0.0322(9) -0.0040(7) 0.0335(10) -0.0075(8)
O4 0.0169(8) 0.0190(7) 0.0162(7) -0.0059(6) 0.0044(6) 0.0001(6)
O5 0.0197(8) 0.0334(9) 0.0221(8) -0.0095(7) 0.0093(7) -0.0068(7)
O6 0.0238(9) 0.0413(10) 0.0177(8) 0.0060(7) 0.0074(7) 0.0069(8)
O7 0.0270(9) 0.0342(10) 0.0180(7) 0.0045(7) 0.0107(7) 0.0078(7)
O8 0.0211(8) 0.0404(10) 0.0193(8) -0.0068(7) 0.0109(7) 0.0029(7)
O9 0.0326(12) 0.0636(16) 0.0229(9) -0.0129(8) 0.0153(9) -0.0205(9)
O1W 0.0495(13) 0.0199(9) 0.0367(11) 0.0056(7) 0.0182(10) 0.0047(8)
O2W 0.0552(13) 0.0225(9) 0.0259(9) -0.0006(7) 0.0203(9) -0.0069(8)
C1 0.0194(11) 0.0187(10) 0.0247(11) -0.0074(8) 0.0113(9) -0.0058(8)
C2 0.0199(11) 0.0129(9) 0.0160(9) -0.0005(7) 0.0082(8) 0.0002(7)
C3 0.0182(11) 0.0183(10) 0.0215(11) -0.0038(8) 0.0089(9) -0.0019(8)
C4 0.0205(10) 0.0128(9) 0.0122(9) 0.0017(7) 0.0037(8) 0.0008(8)
C5 0.0267(12) 0.0234(11) 0.0209(10) -0.0079(9) 0.0131(9) -0.0033(9)
C6 0.0204(12) 0.0244(11) 0.0239(11) -0.0063(9) 0.0118(10) -0.0043(9)
C7 0.0173(10) 0.0144(9) 0.0154(9) -0.0010(7) 0.0058(8) -0.0001(7)
C8 0.0174(10) 0.0137(9) 0.0156(9) 0.0004(7) 0.0040(8) -0.0003(7)
C9 0.0278(12) 0.0177(10) 0.0175(10) 0.0036(8) 0.0099(9) 0.0038(8)
C10 0.0254(12) 0.0199(11) 0.0156(10) -0.0006(8) 0.0101(9) -0.0008(9)
C11 0.0448(15) 0.0202(11) 0.0282(12) -0.0053(9) 0.0201(12) -0.0081(10)
C12 0.0473(17) 0.0223(12) 0.0335(13) 0.0045(10) 0.0215(13) -0.0052(11)
C13 0.0351(14) 0.0252(12) 0.0209(11) 0.0067(8) 0.0170(11) 0.0032(9)
C14 0.0181(10) 0.0216(10) 0.0143(9) 0.0019(8) 0.0081(8) 0.0037(8)
C15 0.0166(10) 0.0150(9) 0.0157(9) 0.0030(7) 0.0072(8) 0.0014(7)
C16 0.0198(11) 0.0279(12) 0.0129(9) 0.0004(8) 0.0049(8) 0.0041(9)
C17 0.045(2) 0.145(5) 0.0401(19) -0.038(2) 0.0259(18) -0.040(2)
C18 0.059(3) 0.159(5) 0.051(2) -0.047(3) 0.042(2) -0.053(3)
C19 0.0312(15) 0.062(2) 0.0274(14) -0.0007(13) 0.0146(12) 0.0039(13)
C20 0.0298(15) 0.078(2) 0.0224(13) 0.0026(14) 0.0064(12) -0.0064(15)
C21 0.0323(16) 0.079(2) 0.0258(13) 0.0014(14) 0.0117(12) -0.0090(15)
C22 0.0262(13) 0.0485(16) 0.0224(12) 0.0005(11) 0.0099(11) 0.0043(11)
C23 0.0210(13) 0.0386(14) 0.0247(12) 0.0035(10) 0.0071(10) 0.0042(10)
C24 0.0229(13) 0.0455(17) 0.0265(13) 0.0013(10) 0.0086(11) 0.0042(10)
C25 0.0214(12) 0.0499(17) 0.0269(12) 0.0029(11) 0.0062(10) 0.0048(11)

loop_
_atom_type_symbol
_atom_type_description
_atom_type_scat_dispersion_real
_atom_type_scat_dispersion_imag
_atom_type_scat_source
C C 0.0033 0.0016 'International Tables Vol C Tables 4.2.6.8 and 6.1.1.4'
H H 0.0000 0.0000 'International Tables Vol C Tables 4.2.6.8 and 6.1.1.4'
N N 0.0061 0.0033 'International Tables Vol C Tables 4.2.6.8 and 6.1.1.4'
O O 0.0106 0.0060 'International Tables Vol C Tables 4.2.6.8 and 6.1.1.4'
Pr Pr -0.2180 2.8214 'International Tables Vol C Tables 4.2.6.8 and 6.1.1.4'

loop_
_geom_angle_atom_site_label_1
_geom_angle_atom_site_label_2
_geom_angle_atom_site_label_3
_geom_angle
_geom_angle_site_symmetry_1
_geom_angle_site_symmetry_3
_geom_angle_publ_flag
O2 Pr1 O4 69.09(6) . . ?
O2 Pr1 O4 136.70(5) . 3_757 ?
O2 Pr1 O5 140.53(6) . . ?
O2 Pr1 O6 87.85(6) . . ?
O2 Pr1 O7 72.49(6) . . ?
O2 Pr1 O1W 145.33(6) . . ?
O2 Pr1 O2W 75.91(6) . . ?
O2 Pr1 C8 150.14(6) . 3_757 ?
O4 Pr1 O4 68.47(6) 3_757 . ?
O4 Pr1 O7 129.94(5) 3_757 . ?
O4 Pr1 O7 108.39(5) . . ?
O4 Pr1 O1W 70.37(6) 3_757 . ?
O4 Pr1 C8 26.33(5) 3_757 3_757 ?
O4 Pr1 C8 90.98(6) . 3_757 ?
O5 Pr1 O4 51.17(5) . 3_757 ?
O5 Pr1 O4 108.08(5) . . ?
O5 Pr1 O7 138.42(6) . . ?
O5 Pr1 O1W 70.48(6) . . ?
O5 Pr1 O2W 67.11(6) . . ?
O5 Pr1 C8 25.39(6) . 3_757 ?
O6 Pr1 O4 85.23(6) . 3_757 ?
O6 Pr1 O4 69.42(6) . . ?
O6 Pr1 O5 129.31(6) . . ?
O6 Pr1 O7 51.00(6) . . ?
O6 Pr1 O1W 71.19(6) . . ?
O6 Pr1 O2W 138.52(6) . . ?
O6 Pr1 C8 106.24(7) . 3_757 ?
O7 Pr1 C8 136.68(6) . 3_757 ?
O8 Pr1 O2 82.69(6) . . ?
O8 Pr1 O4 146.06(6) . . ?
O8 Pr1 O4 132.44(6) . 3_757 ?
O8 Pr1 O5 81.75(6) . . ?
O8 Pr1 O6 129.64(6) . . ?
O8 Pr1 O7 79.13(6) . . ?
O8 Pr1 O1W 89.75(7) . . ?
O8 Pr1 O2W 86.39(7) . . ?
O8 Pr1 C8 106.11(6) . 3_757 ?
O1W Pr1 O4 124.19(6) . . ?
O1W Pr1 O7 72.86(6) . . ?
O1W Pr1 C8 64.32(6) . 3_757 ?
O2W Pr1 O4 69.14(6) . . ?
O2W Pr1 O4 81.49(6) . 3_757 ?
O2W Pr1 O7 146.58(6) . . ?
O2W Pr1 O1W 137.53(6) . . ?
O2W Pr1 C8 76.26(7) . 3_757 ?
C23 N1 C22 126.4(2) . . ?
C25 N1 C22 125.3(2) . . ?
C25 N1 C23 108.0(2) . . ?
C24 N2 H2 125.3 . . ?
C25 N2 H2 125.3 . . ?
C25 N2 C24 109.4(2) . . ?
C4 O1 C15 117.94(17) . . ?
C1 O2 Pr1 121.94(14) . . ?
Pr1 O4 Pr1 111.53(6) 3_757 . ?
C8 O4 Pr1 91.73(13) . 3_757 ?
C8 O4 Pr1 140.24(13) . . ?
C8 O5 Pr1 93.86(13) 3_757 . ?
C9 O6 Pr1 94.99(14) . . ?
C9 O7 Pr1 89.39(13) . . ?
C16 O8 Pr1 141.47(15) . . ?
Pr1 O1W H1WA 126.8 . . ?
Pr1 O1W H1WB 112.4 . . ?
H1WA O1W H1WB 104.5 . . ?
Pr1 O2W H2WA 128.5 . . ?
Pr1 O2W H2WB 105.6 . . ?
H2WA O2W H2WB 104.5 . . ?
O2 C1 C2 118.2(2) . . ?
O3 C1 O2 125.3(2) . . ?
O3 C1 C2 116.6(2) . . ?
C3 C2 C1 117.72(19) . . ?
C3 C2 C7 119.45(19) . . ?
C7 C2 C1 122.64(19) . . ?
C2 C3 H3 119.8 . . ?
C4 C3 C2 120.3(2) 4 . ?
C4 C3 H3 119.8 4 . ?
O1 C4 C3 115.9(2) . 4_556 ?
C5 C4 O1 122.94(19) 4_556 . ?
C5 C4 C3 121.1(2) 4_556 4_556 ?
C4 C5 H5 120.7 4 . ?
C4 C5 C6 118.6(2) 4 . ?
C6 C5 H5 120.7 . . ?
C5 C6 H6 119.4 . . ?
C5 C6 C7 121.2(2) . . ?
C7 C6 H6 119.4 . . ?
C2 C7 C6 119.3(2) . . ?
C2 C7 C8 122.04(19) . . ?
C6 C7 C8 118.7(2) . . ?
O4 C8 Pr1 61.94(11) . 3_757 ?
O4 C8 C7 120.19(19) . . ?
O5 C8 Pr1 60.75(11) 3_757 3_757 ?
O5 C8 O4 120.66(19) 3_757 . ?
O5 C8 C7 119.08(19) 3_757 . ?
C7 C8 Pr1 163.07(14) . 3_757 ?
O6 C9 C10 117.4(2) . 4_565 ?
O7 C9 O6 121.8(2) . . ?
O7 C9 C10 120.6(2) . 4_565 ?
C11 C10 C9 116.9(2) . 4_566 ?
C11 C10 C15 118.9(2) . . ?
C15 C10 C9 124.2(2) . 4_566 ?
C10 C11 H11 119.6 . . ?
C12 C11 C10 120.8(2) . . ?
C12 C11 H11 119.6 . . ?
C11 C12 H12 120.3 . . ?
C13 C12 C11 119.3(2) . . ?
C13 C12 H12 120.3 . . ?
C12 C13 H13 119.2 . . ?
C12 C13 C14 121.6(2) . . ?
C14 C13 H13 119.2 . . ?
C13 C14 C15 118.5(2) . . ?
C13 C14 C16 118.37(19) . . ?
C15 C14 C16 123.2(2) . . ?
O1 C15 C10 120.18(18) . . ?
O1 C15 C14 118.95(19) . . ?
C10 C15 C14 120.9(2) . . ?
O8 C16 C14 116.3(2) . . ?
O9 C16 O8 123.6(2) . . ?
O9 C16 C14 120.1(2) . . ?
C18 C17 H17 120.4 . . ?
C22 C17 H17 120.4 . . ?
C22 C17 C18 119.2(3) . . ?
C17 C18 H18 118.8 . . ?
C19 C18 C17 122.3(3) . . ?
C19 C18 H18 118.8 . . ?
C18 C19 C19 122.3(4) . 3_667 ?
C18 C19 C20 116.9(3) . . ?
C20 C19 C19 120.8(3) . 3_667 ?
C19 C20 H20 119.2 . . ?
C19 C20 C21 121.5(3) . . ?
C21 C20 H20 119.2 . . ?
C20 C21 H21 119.9 . . ?
C22 C21 C20 120.1(3) . . ?
C22 C21 H21 119.9 . . ?
C17 C22 N1 120.3(3) . . ?
C17 C22 C21 119.9(3) . . ?
C21 C22 N1 119.8(3) . . ?
N1 C23 H23 126.6 . . ?
C24 C23 N1 106.8(2) . . ?
C24 C23 H23 126.6 . . ?
N2 C24 H24 126.4 . . ?
C23 C24 N2 107.2(2) . . ?
C23 C24 H24 126.4 . . ?
N1 C25 H25 125.7 . . ?
N2 C25 N1 108.6(2) . . ?
N2 C25 H25 125.7 . . ?

loop_
_geom_bond_atom_site_label_1
_geom_bond_atom_site_label_2
_geom_bond_distance
_geom_bond_site_symmetry_2
_geom_bond_publ_flag
Pr1 O2 2.3986(17) . ?
Pr1 O4 2.5731(16) . ?
Pr1 O4 2.5317(17) 3_757 ?
Pr1 O5 2.5075(17) . ?
Pr1 O6 2.4755(18) . ?
Pr1 O7 2.6024(18) . ?
Pr1 O8 2.3324(17) . ?
Pr1 O1W 2.563(2) . ?
Pr1 O2W 2.5314(19) . ?
Pr1 C8 2.867(2) 3_757 ?
N1 C22 1.428(3) . ?
N1 C23 1.374(3) . ?
N1 C25 1.328(3) . ?
N2 H2 0.8600 . ?
N2 C24 1.357(4) . ?
N2 C25 1.305(3) . ?
O1 C4 1.369(2) . ?
O1 C15 1.376(2) . ?
O2 C1 1.250(3) . ?
O3 C1 1.237(3) . ?
O4 C8 1.272(2) . ?
O5 C8 1.232(3) 3_757 ?
O6 C9 1.259(3) . ?
O7 C9 1.246(3) . ?
O8 C16 1.264(3) . ?
O9 C16 1.222(3) . ?
O1W H1WA 0.8501 . ?
O1W H1WB 0.8498 . ?
O2W H2WA 0.8500 . ?
O2W H2WB 0.8500 . ?
C1 C2 1.500(3) . ?
C2 C3 1.378(3) . ?
C2 C7 1.381(3) . ?
C3 H3 0.9300 . ?
C3 C4 1.375(3) 4 ?
C4 C5 1.368(3) 4_556 ?
C5 H5 0.9300 . ?
C5 C6 1.376(3) . ?
C6 H6 0.9300 . ?
C6 C7 1.390(3) . ?
C7 C8 1.483(3) . ?
C9 C10 1.490(3) 4_565 ?
C10 C11 1.381(3) . ?
C10 C15 1.381(3) . ?
C11 H11 0.9300 . ?
C11 C12 1.377(3) . ?
C12 H12 0.9300 . ?
C12 C13 1.363(4) . ?
C13 H13 0.9300 . ?
C13 C14 1.377(3) . ?
C14 C15 1.387(3) . ?
C14 C16 1.491(3) . ?
C17 H17 0.9300 . ?
C17 C18 1.384(5) . ?
C17 C22 1.348(5) . ?
C18 H18 0.9300 . ?
C18 C19 1.363(5) . ?
C19 C19 1.496(5) 3_667 ?
C19 C20 1.365(4) . ?
C20 H20 0.9300 . ?
C20 C21 1.376(4) . ?
C21 H21 0.9300 . ?
C21 C22 1.360(4) . ?
C23 H23 0.9300 . ?
C23 C24 1.341(4) . ?
C24 H24 0.9300 . ?
C25 H25 0.9300 . ?

loop_
_geom_hbond_atom_site_label_D
_geom_hbond_atom_site_label_H
_geom_hbond_atom_site_label_A
_geom_hbond_distance_DH
_geom_hbond_distance_HA
_geom_hbond_distance_DA
_geom_hbond_angle_DHA
_geom_hbond_site_symmetry_A
_geom_hbond_publ_flag
O1W H1WA O3 0.85 1.87 2.699(3) 163.7 1_565 yes
O1W H1WB O6 0.85 2.61 2.933(3) 104.3 . yes
O2W H2WA O6 0.85 2.26 2.984(3) 142.8 3_757 yes
O2W H2WB O3 0.85 1.93 2.750(3) 162.1 . yes

loop_
_geom_torsion_atom_site_label_1
_geom_torsion_atom_site_label_2
_geom_torsion_atom_site_label_3
_geom_torsion_atom_site_label_4
_geom_torsion
_geom_torsion_site_symmetry_1
_geom_torsion_site_symmetry_2
_geom_torsion_site_symmetry_3
_geom_torsion_site_symmetry_4
_geom_torsion_publ_flag
Pr1 O2 C1 O3 77.8(3) . . . . ?
Pr1 O2 C1 C2 -103.4(2) . . . . ?
Pr1 O4 C8 Pr1 127.6(2) . . . 3_757 ?
Pr1 O4 C8 O5 111.3(2) . . . 3_757 ?
Pr1 O4 C8 O5 -16.3(2) 3_757 . . 3_757 ?
Pr1 O4 C8 C7 160.75(17) 3_757 . . . ?
Pr1 O4 C8 C7 -71.6(3) . . . . ?
Pr1 O6 C9 O7 17.7(2) . . . . ?
Pr1 O6 C9 C10 -157.19(18) . . . 4_565 ?
Pr1 O7 C9 O6 -16.8(2) . . . . ?
Pr1 O7 C9 C10 157.99(19) . . . 4_565 ?
Pr1 O8 C16 O9 -122.6(3) . . . . ?
Pr1 O8 C16 C14 60.2(3) . . . . ?
N1 C23 C24 N2 -0.3(3) . . . . ?
O2 C1 C2 C3 -101.4(2) . . . . ?
O2 C1 C2 C7 83.6(3) . . . . ?
O3 C1 C2 C3 77.5(3) . . . . ?
O3 C1 C2 C7 -97.5(3) . . . . ?
C1 C2 C3 C4 -173.0(2) . . . 4 ?
C1 C2 C7 C6 173.7(2) . . . . ?
C1 C2 C7 C8 -3.9(3) . . . . ?
C2 C7 C8 Pr1 93.5(5) . . . 3_757 ?
C2 C7 C8 O4 1.1(3) . . . . ?
C2 C7 C8 O5 178.2(2) . . . 3_757 ?
C3 C2 C7 C6 -1.2(3) . . . . ?
C3 C2 C7 C8 -178.8(2) . . . . ?
C4 O1 C15 C10 -59.8(3) . . . . ?
C4 O1 C15 C14 121.4(2) . . . . ?
C4 C5 C6 C7 0.6(4) 4 . . . ?
C5 C6 C7 C2 -0.2(3) . . . . ?
C5 C6 C7 C8 177.5(2) . . . . ?
C6 C7 C8 Pr1 -84.0(5) . . . 3_757 ?
C6 C7 C8 O4 -176.5(2) . . . . ?
C6 C7 C8 O5 0.6(3) . . . 3_757 ?
C7 C2 C3 C4 2.1(3) . . . 4 ?
C9 C10 C11 C12 -177.4(3) 4_566 . . . ?
C9 C10 C15 O1 -0.3(3) 4_566 . . . ?
C9 C10 C15 C14 178.5(2) 4_566 . . . ?
C10 C11 C12 C13 -2.2(4) . . . . ?
C11 C10 C15 O1 -178.2(2) . . . . ?
C11 C10 C15 C14 0.6(3) . . . . ?
C11 C12 C13 C14 2.4(4) . . . . ?
C12 C13 C14 C15 -1.2(4) . . . . ?
C12 C13 C14 C16 179.4(2) . . . . ?
C13 C14 C15 O1 178.5(2) . . . . ?
C13 C14 C15 C10 -0.4(3) . . . . ?
C13 C14 C16 O8 40.1(3) . . . . ?
C13 C14 C16 O9 -137.3(3) . . . . ?
C15 O1 C4 C3 142.7(2) . . . 4_556 ?
C15 O1 C4 C5 -38.5(3) . . . 4_556 ?
C15 C10 C11 C12 0.7(4) . . . . ?
C15 C14 C16 O8 -139.3(2) . . . . ?
C15 C14 C16 O9 43.3(3) . . . . ?
C16 C14 C15 O1 -2.1(3) . . . . ?
C16 C14 C15 C10 179.0(2) . . . . ?
C17 C18 C19 C19 179.5(5) . . . 3_667 ?
C17 C18 C19 C20 2.1(7) . . . . ?
C18 C17 C22 N1 -178.4(4) . . . . ?
C18 C17 C22 C21 -1.5(7) . . . . ?
C18 C19 C20 C21 -2.6(6) . . . . ?
C19 C19 C20 C21 180.0(4) 3_667 . . . ?
C19 C20 C21 C22 1.1(6) . . . . ?
C20 C21 C22 N1 178.0(3) . . . . ?
C20 C21 C22 C17 1.0(6) . . . . ?
C22 N1 C23 C24 -173.4(3) . . . . ?
C22 N1 C25 N2 173.7(3) . . . . ?
C22 C17 C18 C19 -0.1(8) . . . . ?
C23 N1 C22 C17 -133.8(4) . . . . ?
C23 N1 C22 C21 49.2(4) . . . . ?
C23 N1 C25 N2 0.0(3) . . . . ?
C24 N2 C25 N1 -0.2(3) . . . . ?
C25 N1 C22 C17 53.6(5) . . . . ?
C25 N1 C22 C21 -123.4(3) . . . . ?
C25 N1 C23 C24 0.2(3) . . . . ?
C25 N2 C24 C23 0.3(3) . . . . ?
